data_4517808
loop_
_publ_author_name
'Ryan, David E.'
'Andrea, Kori A.'
'Race, James J.'
'Boyd, Timothy M.'
'Lloyd-Jones, Guy C.'
'Weller, Andrew S.'

_publ_section_title
;
 Amine--Borane Dehydropolymerization Using Rh-Based Precatalysts: Resting
 State, Chain Control, and Efficient Polymer Synthesis
;
_journal_name_full 'ACS Catalysis'
_journal_page_first 7443
_journal_page_last 7448
_journal_paper_doi 10.1021/acscatal.0c02211
_journal_year 2020
_chemical_formula_moiety 'C43 H35 O P2 Rh'
_chemical_formula_sum 'C43 H35 O P2 Rh'
_chemical_formula_weight 732.56
_chemical_name_systematic Rh(DPEphos)(CH2Ph)
_space_group_crystal_system triclinic
_space_group_IT_number 2
_space_group_name_Hall '-P 1'
_space_group_name_H-M_alt 'P -1'
_atom_sites_solution_hydrogens geom
_atom_sites_solution_primary dual
_audit_creation_date 2019-05-31
_audit_creation_method
;
Olex2 1.2
(compiled 2018.05.29 svn.r3508 for OlexSys, GUI svn.r5506)
;
_audit_update_record
;
2020-05-14 deposited with the CCDC.	2020-05-14 downloaded from the CCDC.
;
_cell_angle_alpha 89.848(3)
_cell_angle_beta 77.424(3)
_cell_angle_gamma 78.168(3)
_cell_formula_units_Z 2
_cell_length_a 11.1012(4)
_cell_length_b 11.5775(5)
_cell_length_c 13.3634(4)
_cell_measurement_reflns_used 6634
_cell_measurement_temperature 150.01(14)
_cell_measurement_theta_max 76.0670
_cell_measurement_theta_min 4.7460
_cell_volume 1639.11(11)
_computing_cell_refinement 'CrysAlisPro 1.171.39.46 (Rigaku OD, 2018)'
_computing_data_collection 'CrysAlisPro 1.171.39.46 (Rigaku OD, 2018)'
_computing_data_reduction 'CrysAlisPro 1.171.39.46 (Rigaku OD, 2018)'
_computing_molecular_graphics 'Olex2 (Dolomanov et al., 2009)'
_computing_publication_material 'Olex2 (Dolomanov et al., 2009)'
_computing_structure_refinement 'ShelXL (Sheldrick, 2015)'
_computing_structure_solution 'ShelXT (Sheldrick, 2015)'
_diffrn_ambient_environment N~2~
_diffrn_ambient_temperature 150.01(14)
_diffrn_detector 'CCD plate'
_diffrn_detector_area_resol_mean 10.4102
_diffrn_detector_type Atlas
_diffrn_measured_fraction_theta_full 0.996
_diffrn_measured_fraction_theta_max 0.973
_diffrn_measurement_details
;
List of Runs (angles in degrees, time in seconds):

  # Type    Start    End  Width  t~exp~   \w     \q     \k     \f   Frames
#--------------------------------------------------------------------------
  1  \w    -50.00  28.00   1.00    7.50    --  -42.53  38.00-180.00   78
  2  \w   -111.00 -22.00   1.00    7.50    --  -42.53 -57.00-120.00   89
  3  \w    -69.00  28.00   1.00    7.50    --  -42.53  57.00  30.00   97
  4  \w     57.00 129.00   1.00    7.50    --   42.53 178.00-150.00   72
  5  \w     40.00 118.00   1.00   27.50    --  111.00-125.00  60.00   78
  6  \w     64.00 136.00   1.00   27.50    --  111.00 -61.00  30.00   72
  7  \w     49.00  83.00   1.00   27.50    --  111.00 -30.00-180.00   34
  8  \w     30.00 110.00   1.00   27.50    --  111.00 -95.00-120.00   80
  9  \w     49.00 128.00   1.00   27.50    --  111.00 -61.00-120.00   79
 10  \w     43.00  91.00   1.00   27.50    --  111.00 -30.00 -90.00   48
 11  \w     30.00  98.00   1.00   27.50    --  111.00 -95.00  60.00   68
 12  \w     92.00 118.00   1.00   27.50    --  111.00-125.00-120.00   26
 13  \w     51.00 178.00   1.00   27.50    --  111.00   0.00  90.00  127
 14  \w     39.00  79.00   1.00   27.50    --  111.00-125.00-120.00   40
 15  \w     52.00  90.00   1.00   27.50    --  111.00 -30.00   0.00   38
 16  \w     40.00  68.00   1.00   27.50    --  111.00-125.00 150.00   28
 17  \w     89.00 118.00   1.00   27.50    --  111.00-125.00 150.00   29
 18  \w    116.00 174.00   1.00   27.50    --  111.00 125.00 -60.00   58
 19  \w     93.00 178.00   1.00   27.50    --  111.00  45.00 -60.00   85
;
_diffrn_measurement_device 'four-circle diffractometer'
_diffrn_measurement_device_type 'SuperNova, Dual, Cu at home/near, Atlas'
_diffrn_measurement_method '\w scans'
_diffrn_orient_matrix_type 'CrysAlisPro convention (1999,Acta A55,543-557)'
_diffrn_orient_matrix_UB_11 -0.0248712000
_diffrn_orient_matrix_UB_12 0.1148023000
_diffrn_orient_matrix_UB_13 0.0661169000
_diffrn_orient_matrix_UB_21 0.1428187000
_diffrn_orient_matrix_UB_22 -0.0144178000
_diffrn_orient_matrix_UB_23 -0.0077982000
_diffrn_orient_matrix_UB_31 0.0108171000
_diffrn_orient_matrix_UB_32 0.0716435000
_diffrn_orient_matrix_UB_33 -0.0977191000
_diffrn_radiation_monochromator mirror
_diffrn_radiation_probe x-ray
_diffrn_radiation_type CuK\a
_diffrn_radiation_wavelength 1.54184
_diffrn_reflns_av_R_equivalents 0.0359
_diffrn_reflns_av_unetI/netI 0.0500
_diffrn_reflns_Laue_measured_fraction_full 0.996
_diffrn_reflns_Laue_measured_fraction_max 0.973
_diffrn_reflns_limit_h_max 13
_diffrn_reflns_limit_h_min -13
_diffrn_reflns_limit_k_max 14
_diffrn_reflns_limit_k_min -13
_diffrn_reflns_limit_l_max 10
_diffrn_reflns_limit_l_min -16
_diffrn_reflns_number 12913
_diffrn_reflns_point_group_measured_fraction_full 0.996
_diffrn_reflns_point_group_measured_fraction_max 0.973
_diffrn_reflns_theta_full 67.684
_diffrn_reflns_theta_max 76.395
_diffrn_reflns_theta_min 3.392
_diffrn_source 'micro-focus sealed X-ray tube'
_diffrn_source_type 'SuperNova (Cu) X-ray Source'
_exptl_absorpt_coefficient_mu 5.400
_exptl_absorpt_correction_T_max 1.00000
_exptl_absorpt_correction_T_min 0.84943
_exptl_absorpt_correction_type multi-scan
_exptl_absorpt_process_details
;
CrysAlisPro 1.171.39.46 (Rigaku Oxford Diffraction, 2018)
Empirical absorption correction using spherical harmonics,
 implemented in SCALE3 ABSPACK scaling algorithm.
;
_exptl_crystal_colour orange
_exptl_crystal_colour_primary orange
_exptl_crystal_density_diffrn 1.484
_exptl_crystal_description prism
_exptl_crystal_F_000 752
_exptl_crystal_size_max 0.18
_exptl_crystal_size_mid 0.16
_exptl_crystal_size_min 0.12
_refine_diff_density_max 1.379
_refine_diff_density_min -0.723
_refine_diff_density_rms 0.078
_refine_ls_extinction_method none
_refine_ls_goodness_of_fit_ref 1.002
_refine_ls_hydrogen_treatment constr
_refine_ls_matrix_type full
_refine_ls_number_parameters 491
_refine_ls_number_reflns 6693
_refine_ls_number_restraints 414
_refine_ls_restrained_S_all 1.061
_refine_ls_R_factor_all 0.0420
_refine_ls_R_factor_gt 0.0358
_refine_ls_shift/su_max 0.001
_refine_ls_shift/su_mean 0.000
_refine_ls_structure_factor_coef Fsqd
_refine_ls_weighting_details 'w=1/[\s^2^(Fo^2^)+(0.0416P)^2^+1.1448P] where P=(Fo^2^+2Fc^2^)/3'
_refine_ls_weighting_scheme calc
_refine_ls_wR_factor_gt 0.0861
_refine_ls_wR_factor_ref 0.0911
_reflns_Friedel_coverage 0.000
_reflns_number_gt 5973
_reflns_number_total 6693
_reflns_threshold_expression 'I > 2\s(I)'
_cod_data_source_file cs0c02211_si_002.cif
_cod_data_source_block Rh(DPEphos)(CH2Ph)
_cod_depositor_comments 'Adding full bibliography for 4517808--4517809.cif.'
_cod_database_code 4517808
_shelxl_version_number 2014-3
_chemical_oxdiff_formula 'C54 H66 Rh1 O1 P2'
_shelx_space_group_comment
;
The symmetry employed for this shelxl refinement is uniquely defined
by the following loop, which should always be used as a source of
symmetry information in preference to the above space-group names.
They are only intended as comments.
;
_shelx_estimated_absorpt_t_max 0.563
_shelx_estimated_absorpt_t_min 0.443
_reflns_odcompleteness_completeness 98.99
_reflns_odcompleteness_iscentric 1
_reflns_odcompleteness_theta 74.33
_olex2_refinement_description
;
1. Fixed Uiso
 At 1.2 times of:
  All C(H) groups, All C(H,H) groups
2. Restrained distances
 C2A-C6A
 2.45 with sigma of 0.01
 C7A-C5A
 2.45 with sigma of 0.01
 C6A-C4A
 2.45 with sigma of 0.01
 C5A-C3A
 2.45 with sigma of 0.01
 C4A-C2A
 2.45 with sigma of 0.01
 C3A-C7A
 2.45 with sigma of 0.01
 C2A-C1A \\sim C2-C1
 with sigma of 0.02
 C4-C3 \\sim C5-C4 \\sim C6-C5 \\sim C7-C6 \\sim C7-C2 \\sim C3-C2 \\sim
C3A-C2A \\sim C3A-C4A \\sim C7A-C2A ~
 C6A-C7A \\sim C5A-C6A \\sim C4A-C5A
 with sigma of 0.02
 Rh1-C1 \\sim Rh1A-C1A
 with sigma of 0.02
 Rh1A-C2A \\sim Rh1-C2
 with sigma of 0.02
 Rh1-C3 \\sim Rh1A-C3A
 with sigma of 0.02
 Rh1A-P2 \\sim Rh1-P1
 with sigma of 0.01
 Rh1A-P1 \\sim Rh1-P2
 with sigma of 0.01
3. Uiso/Uaniso restraints and constraints
Rh1 \\sim Rh1A \\sim C1 \\sim C1A \\sim C2 \\sim C2A \\sim C3 \\sim C3A \\sim
C4 \\sim C4A \\sim C5 \\sim C5A \\sim C6 \\sim C6A \\sim C7 \\sim C7A: within
2A with sigma of 0.04 and sigma for terminal atoms of 0.08
Uanis(Rh1A) = Uanis(Rh1)
4. Rigid body (RIGU) restrains
 Rh1, Rh1A, C1, C1A, C2, C2A, C3, C3A, C4, C4A, C5, C5A, C6, C6A, C7, C7A
 with sigma for 1-2 distances of 0.004 and sigma for 1-3 distances of 0.004
5. Others
 Sof(Rh1A)=Sof(C1A)=Sof(H1AA)=Sof(H1AB)=Sof(C2A)=Sof(C3A)=Sof(H3A)=Sof(C4A)=
 Sof(H4A)=Sof(C5A)=Sof(H5A)=Sof(C6A)=Sof(H6A)=Sof(C7A)=Sof(H7A)=1-FVAR(1)
 Sof(Rh1)=Sof(C1)=Sof(H1A)=Sof(H1B)=Sof(C2)=Sof(C3)=Sof(H3)=Sof(C4)=Sof(H4)=
 Sof(C5)=Sof(H5)=Sof(C6)=Sof(H6)=Sof(C7)=Sof(H7)=FVAR(1)
6.a Secondary CH2 refined with riding coordinates:
 C1(H1A,H1B), C1A(H1AA,H1AB)
6.b Aromatic/amide H refined with riding coordinates:
 C3(H3), C3A(H3A), C4(H4), C4A(H4A), C5(H5), C5A(H5A), C6(H6), C6A(H6A),
 C7(H7), C7A(H7A), C10(H10), C11(H11), C12(H12), C13(H13), C16(H16), C17(H17),
 C18(H18), C19(H19), C21(H21), C22(H22), C23(H23), C24(H24), C25(H25), C27(H27),
  C28(H28), C29(H29), C30(H30), C31(H31), C33(H33), C34(H34), C35(H35),
 C36(H36), C37(H37), C39(H39), C40(H40), C41(H41), C42(H42), C43(H43)
;
_olex2_date_sample_data_collection 2019-03-21
_olex2_submission_special_instructions 'No special instructions were received'
_oxdiff_exptl_absorpt_empirical_details
;
Empirical correction (ABSPACK) includes:
- Absorption correction using spherical harmonics
- Frame scaling
;
_oxdiff_exptl_absorpt_empirical_full_max 1.244
_oxdiff_exptl_absorpt_empirical_full_min 0.785

loop_
_space_group_symop_operation_xyz
'x, y, z'
'-x, -y, -z'

loop_
_atom_site_label
_atom_site_type_symbol
_atom_site_fract_x
_atom_site_fract_y
_atom_site_fract_z
_atom_site_U_iso_or_equiv
_atom_site_adp_type
_atom_site_occupancy
_atom_site_site_symmetry_order
_atom_site_calc_flag
_atom_site_refinement_flags_posn
_atom_site_refinement_flags_adp
_atom_site_refinement_flags_occupancy
_atom_site_disorder_assembly
_atom_site_disorder_group
Rh1 Rh 0.67534(6) 0.68416(3) 0.61792(4) 0.02104(11) Uani 0.887(3) 1 d D U P A 1
Rh1A Rh 0.7050(4) 0.6851(3) 0.6330(3) 0.02104(11) Uani 0.113(3) 1 d D U P A 2
P1 P 0.46741(7) 0.72303(6) 0.66506(5) 0.02404(14) Uani 1 1 d D . . . .
P2 P 0.72646(6) 0.67867(6) 0.77522(5) 0.02397(14) Uani 1 1 d D . . . .
O1 O 0.53192(18) 0.54700(17) 0.83457(15) 0.0249(4) Uani 1 1 d . . . . .
C1 C 0.6824(3) 0.6841(3) 0.4577(2) 0.0305(7) Uani 0.887(3) 1 d D U P A 1
H1A H 0.6945 0.6058 0.4230 0.037 Uiso 0.887(3) 1 calc R . P A 1
H1B H 0.6187 0.7453 0.4350 0.037 Uiso 0.887(3) 1 calc R . P A 1
C1A C 0.9031(17) 0.627(3) 0.586(2) 0.043(5) Uani 0.113(3) 1 d D U P A 2
H1AA H 0.9534 0.6533 0.6305 0.052 Uiso 0.113(3) 1 calc R . P A 2
H1AB H 0.9333 0.5431 0.5623 0.052 Uiso 0.113(3) 1 calc R . P A 2
C2 C 0.7946(4) 0.7197(3) 0.4695(3) 0.0285(7) Uani 0.887(3) 1 d D U P A 1
C2A C 0.8725(18) 0.705(2) 0.5106(16) 0.045(4) Uani 0.113(3) 1 d D U P A 2
C3 C 0.8778(3) 0.6426(3) 0.5191(3) 0.0292(7) Uani 0.887(3) 1 d D U P A 1
H3 H 0.8641 0.5657 0.5351 0.035 Uiso 0.887(3) 1 calc R . P A 1
C3A C 0.779(3) 0.689(2) 0.4594(14) 0.041(5) Uani 0.113(3) 1 d D U P A 2
H3A H 0.7425 0.6211 0.4720 0.049 Uiso 0.113(3) 1 calc R . P A 2
C4 C 0.9814(3) 0.6805(3) 0.5447(3) 0.0371(8) Uani 0.887(3) 1 d D U P A 1
H4 H 1.0371 0.6282 0.5773 0.045 Uiso 0.887(3) 1 calc R . P A 1
C4A C 0.739(3) 0.772(2) 0.389(2) 0.047(5) Uani 0.113(3) 1 d D U P A 2
H4A H 0.6781 0.7587 0.3531 0.056 Uiso 0.113(3) 1 calc R . P A 2
C5 C 1.0023(4) 0.7913(4) 0.5231(3) 0.0450(9) Uani 0.887(3) 1 d D U P A 1
H5 H 1.0727 0.8154 0.5396 0.054 Uiso 0.887(3) 1 calc R . P A 1
C5A C 0.791(3) 0.874(2) 0.374(2) 0.049(5) Uani 0.113(3) 1 d D U P A 2
H5A H 0.7652 0.9293 0.3260 0.059 Uiso 0.113(3) 1 calc R . P A 2
C6 C 0.9184(4) 0.8688(4) 0.4762(3) 0.0436(9) Uani 0.887(3) 1 d D U P A 1
H6 H 0.9327 0.9458 0.4614 0.052 Uiso 0.887(3) 1 calc R . P A 1
C6A C 0.880(3) 0.894(2) 0.429(2) 0.049(5) Uani 0.113(3) 1 d D U P A 2
H6A H 0.9161 0.9616 0.4174 0.058 Uiso 0.113(3) 1 calc R . P A 2
C7 C 0.8162(4) 0.8359(3) 0.4514(3) 0.0352(8) Uani 0.887(3) 1 d D U P A 1
H7 H 0.7594 0.8910 0.4219 0.042 Uiso 0.887(3) 1 calc R . P A 1
C7A C 0.916(3) 0.813(2) 0.502(2) 0.048(5) Uani 0.113(3) 1 d D U P A 2
H7A H 0.9685 0.8306 0.5450 0.058 Uiso 0.113(3) 1 calc R . P A 2
C8 C 0.5980(3) 0.7135(2) 0.8896(2) 0.0244(5) Uani 1 1 d . . . . .
C9 C 0.5098(3) 0.6419(2) 0.9044(2) 0.0244(5) Uani 1 1 d . . . . .
C10 C 0.4047(3) 0.6631(3) 0.9861(2) 0.0301(6) Uani 1 1 d . . . . .
H10 H 0.3476 0.6110 0.9967 0.036 Uiso 1 1 calc R . . . .
C11 C 0.3844(3) 0.7612(3) 1.0516(2) 0.0329(6) Uani 1 1 d . . . . .
H11 H 0.3119 0.7774 1.1065 0.040 Uiso 1 1 calc R . . . .
C12 C 0.4691(3) 0.8357(3) 1.0377(2) 0.0325(6) Uani 1 1 d . . . . .
H12 H 0.4545 0.9031 1.0825 0.039 Uiso 1 1 calc R . . . .
C13 C 0.5762(3) 0.8111(3) 0.9575(2) 0.0290(6) Uani 1 1 d . . . . .
H13 H 0.6350 0.8615 0.9489 0.035 Uiso 1 1 calc R . . . .
C14 C 0.4249(3) 0.5365(2) 0.8007(2) 0.0249(5) Uani 1 1 d . . . . .
C15 C 0.3752(3) 0.6190(2) 0.7356(2) 0.0260(5) Uani 1 1 d . . . . .
C16 C 0.2566(3) 0.6129(3) 0.7185(2) 0.0307(6) Uani 1 1 d . . . . .
H16 H 0.2164 0.6718 0.6800 0.037 Uiso 1 1 calc R . . . .
C17 C 0.1961(3) 0.5226(3) 0.7565(2) 0.0332(6) Uani 1 1 d . . . . .
H17 H 0.1150 0.5210 0.7450 0.040 Uiso 1 1 calc R . . . .
C18 C 0.2549(3) 0.4354(3) 0.8110(2) 0.0320(6) Uani 1 1 d . . . . .
H18 H 0.2173 0.3701 0.8322 0.038 Uiso 1 1 calc R . . . .
C19 C 0.3682(3) 0.4428(3) 0.8346(2) 0.0296(6) Uani 1 1 d . . . . .
H19 H 0.4073 0.3841 0.8740 0.036 Uiso 1 1 calc R . . . .
C20 C 0.8222(3) 0.7862(3) 0.7943(2) 0.0274(5) Uani 1 1 d . . . . .
C21 C 0.7978(4) 0.8932(3) 0.7480(3) 0.0404(7) Uani 1 1 d . . . . .
H21 H 0.7358 0.9067 0.7078 0.048 Uiso 1 1 calc R . . . .
C22 C 0.8635(4) 0.9812(3) 0.7599(3) 0.0440(8) Uani 1 1 d . . . . .
H22 H 0.8456 1.0543 0.7280 0.053 Uiso 1 1 calc R . . . .
C23 C 0.9538(4) 0.9627(3) 0.8174(3) 0.0440(8) Uani 1 1 d . . . . .
H23 H 0.9992 1.0223 0.8245 0.053 Uiso 1 1 calc R . . . .
C24 C 0.9781(4) 0.8569(3) 0.8648(3) 0.0468(8) Uani 1 1 d . . . . .
H24 H 1.0392 0.8442 0.9058 0.056 Uiso 1 1 calc R . . . .
C25 C 0.9129(3) 0.7684(3) 0.8527(3) 0.0407(7) Uani 1 1 d . . . . .
H25 H 0.9309 0.6955 0.8848 0.049 Uiso 1 1 calc R . . . .
C26 C 0.8162(3) 0.5382(2) 0.8113(2) 0.0267(5) Uani 1 1 d . . . . .
C27 C 0.8700(3) 0.4482(3) 0.7368(3) 0.0329(6) Uani 1 1 d . . . . .
H27 H 0.8599 0.4595 0.6684 0.039 Uiso 1 1 calc R . . . .
C28 C 0.9383(3) 0.3418(3) 0.7614(3) 0.0375(7) Uani 1 1 d . . . . .
H28 H 0.9746 0.2807 0.7099 0.045 Uiso 1 1 calc R . . . .
C29 C 0.9538(3) 0.3241(3) 0.8612(3) 0.0381(7) Uani 1 1 d . . . . .
H29 H 1.0010 0.2513 0.8777 0.046 Uiso 1 1 calc R . . . .
C30 C 0.9000(3) 0.4131(3) 0.9363(3) 0.0360(7) Uani 1 1 d . . . . .
H30 H 0.9105 0.4017 1.0045 0.043 Uiso 1 1 calc R . . . .
C31 C 0.8307(3) 0.5189(3) 0.9116(2) 0.0311(6) Uani 1 1 d . . . . .
H31 H 0.7925 0.5792 0.9636 0.037 Uiso 1 1 calc R . . . .
C32 C 0.3995(3) 0.8644(2) 0.7381(2) 0.0272(5) Uani 1 1 d . . . . .
C33 C 0.4514(3) 0.9625(3) 0.7065(2) 0.0339(6) Uani 1 1 d . . . . .
H33 H 0.5212 0.9540 0.6495 0.041 Uiso 1 1 calc R . . . .
C34 C 0.4023(4) 1.0712(3) 0.7570(3) 0.0401(7) Uani 1 1 d . . . . .
H34 H 0.4362 1.1378 0.7332 0.048 Uiso 1 1 calc R . . . .
C35 C 0.3036(4) 1.0835(3) 0.8425(3) 0.0407(7) Uani 1 1 d . . . . .
H35 H 0.2699 1.1583 0.8775 0.049 Uiso 1 1 calc R . . . .
C36 C 0.2543(3) 0.9866(3) 0.8768(3) 0.0379(7) Uani 1 1 d . . . . .
H36 H 0.1883 0.9944 0.9367 0.045 Uiso 1 1 calc R . . . .
C37 C 0.3009(3) 0.8776(3) 0.8240(2) 0.0310(6) Uani 1 1 d . . . . .
H37 H 0.2650 0.8118 0.8469 0.037 Uiso 1 1 calc R . . . .
C38 C 0.3942(3) 0.7403(3) 0.5523(2) 0.0283(6) Uani 1 1 d . . . . .
C39 C 0.3554(3) 0.8489(3) 0.5139(2) 0.0325(6) Uani 1 1 d . . . . .
H39 H 0.3541 0.9192 0.5511 0.039 Uiso 1 1 calc R . . . .
C40 C 0.3182(4) 0.8557(3) 0.4205(3) 0.0401(7) Uani 1 1 d . . . . .
H40 H 0.2917 0.9307 0.3943 0.048 Uiso 1 1 calc R . . . .
C41 C 0.3195(3) 0.7536(3) 0.3658(2) 0.0373(7) Uani 1 1 d . . . . .
H41 H 0.2966 0.7588 0.3012 0.045 Uiso 1 1 calc R . . . .
C42 C 0.3541(3) 0.6446(3) 0.4052(2) 0.0363(7) Uani 1 1 d . . . . .
H42 H 0.3525 0.5744 0.3692 0.044 Uiso 1 1 calc R . . . .
C43 C 0.3910(3) 0.6387(3) 0.4975(2) 0.0339(6) Uani 1 1 d . . . . .
H43 H 0.4148 0.5636 0.5246 0.041 Uiso 1 1 calc R . . . .

loop_
_atom_site_aniso_label
_atom_site_aniso_U_11
_atom_site_aniso_U_22
_atom_site_aniso_U_33
_atom_site_aniso_U_23
_atom_site_aniso_U_13
_atom_site_aniso_U_12
Rh1 0.0209(2) 0.02099(10) 0.02186(14) 0.00161(8) -0.00459(12) -0.00603(10)
Rh1A 0.0209(2) 0.02099(10) 0.02186(14) 0.00161(8) -0.00459(12) -0.00603(10)
P1 0.0274(3) 0.0197(3) 0.0243(3) 0.0032(2) -0.0049(3) -0.0041(3)
P2 0.0210(3) 0.0208(3) 0.0285(3) 0.0015(2) -0.0018(3) -0.0048(2)
O1 0.0228(9) 0.0235(9) 0.0288(9) 0.0028(7) -0.0056(7) -0.0055(7)
C1 0.0355(17) 0.0394(17) 0.0152(13) 0.0008(12) -0.0020(12) -0.0083(14)
C1A 0.030(8) 0.048(10) 0.045(9) -0.005(8) 0.005(6) -0.009(7)
C2 0.0312(17) 0.0298(17) 0.0206(14) 0.0005(12) 0.0033(12) -0.0075(13)
C2A 0.041(7) 0.045(8) 0.039(7) -0.006(6) 0.008(6) -0.007(6)
C3 0.0280(15) 0.0246(15) 0.0291(16) 0.0003(12) 0.0037(12) -0.0030(12)
C3A 0.042(9) 0.041(9) 0.032(7) -0.003(6) 0.008(6) -0.010(7)
C4 0.0226(15) 0.0458(19) 0.0375(18) -0.0044(14) 0.0000(13) -0.0014(14)
C4A 0.053(10) 0.044(9) 0.038(8) -0.002(7) 0.002(7) -0.009(8)
C5 0.0315(18) 0.053(2) 0.049(2) -0.0088(17) 0.0029(16) -0.0191(16)
C5A 0.052(11) 0.043(9) 0.043(10) -0.006(7) 0.007(9) -0.009(8)
C6 0.045(2) 0.037(2) 0.046(2) -0.0017(16) 0.0077(17) -0.0216(17)
C6A 0.049(11) 0.045(9) 0.042(10) -0.010(8) 0.009(8) -0.008(8)
C7 0.0385(18) 0.0270(15) 0.0341(17) 0.0044(13) 0.0032(14) -0.0054(13)
C7A 0.047(9) 0.045(8) 0.043(9) -0.008(7) 0.009(7) -0.011(7)
C8 0.0215(12) 0.0239(12) 0.0270(12) 0.0035(10) -0.0051(10) -0.0036(10)
C9 0.0242(13) 0.0248(12) 0.0246(12) 0.0045(10) -0.0073(10) -0.0041(10)
C10 0.0254(13) 0.0358(15) 0.0296(14) 0.0050(11) -0.0055(11) -0.0083(12)
C11 0.0263(14) 0.0437(17) 0.0258(13) -0.0007(12) -0.0012(11) -0.0053(12)
C12 0.0314(15) 0.0348(15) 0.0291(14) -0.0031(11) -0.0064(12) -0.0022(12)
C13 0.0273(14) 0.0282(13) 0.0311(14) -0.0003(11) -0.0067(11) -0.0044(11)
C14 0.0237(13) 0.0239(12) 0.0254(12) -0.0007(10) -0.0022(10) -0.0046(10)
C15 0.0302(14) 0.0200(12) 0.0273(13) 0.0007(10) -0.0045(11) -0.0062(10)
C16 0.0347(15) 0.0282(13) 0.0309(14) 0.0022(11) -0.0108(12) -0.0067(12)
C17 0.0309(15) 0.0360(15) 0.0353(15) -0.0019(12) -0.0081(12) -0.0122(13)
C18 0.0352(15) 0.0274(14) 0.0342(14) -0.0002(11) -0.0021(12) -0.0146(12)
C19 0.0325(15) 0.0259(13) 0.0304(14) 0.0044(11) -0.0057(12) -0.0073(11)
C20 0.0215(12) 0.0250(13) 0.0333(14) -0.0022(11) -0.0002(11) -0.0061(10)
C21 0.0449(18) 0.0310(15) 0.054(2) 0.0117(14) -0.0217(16) -0.0168(14)
C22 0.051(2) 0.0288(15) 0.062(2) 0.0119(15) -0.0236(18) -0.0181(15)
C23 0.0400(18) 0.0334(16) 0.064(2) 0.0016(15) -0.0141(17) -0.0178(14)
C24 0.0388(18) 0.0408(18) 0.069(2) 0.0074(17) -0.0239(18) -0.0144(15)
C25 0.0337(16) 0.0324(15) 0.061(2) 0.0128(15) -0.0172(15) -0.0108(13)
C26 0.0193(12) 0.0238(12) 0.0368(14) 0.0029(11) -0.0047(11) -0.0057(10)
C27 0.0297(14) 0.0287(14) 0.0423(16) -0.0021(12) -0.0100(13) -0.0085(12)
C28 0.0337(16) 0.0263(14) 0.0495(18) -0.0043(13) -0.0050(14) -0.0037(12)
C29 0.0249(14) 0.0250(14) 0.062(2) 0.0083(14) -0.0076(14) -0.0027(11)
C30 0.0303(15) 0.0340(15) 0.0447(17) 0.0110(13) -0.0102(13) -0.0069(13)
C31 0.0271(14) 0.0270(13) 0.0365(15) 0.0019(11) -0.0021(12) -0.0044(11)
C32 0.0303(14) 0.0217(12) 0.0293(13) 0.0003(10) -0.0091(11) -0.0024(11)
C33 0.0382(16) 0.0298(14) 0.0345(15) 0.0015(12) -0.0067(13) -0.0100(13)
C34 0.052(2) 0.0260(14) 0.0475(18) 0.0025(13) -0.0177(16) -0.0136(14)
C35 0.0465(19) 0.0275(14) 0.0492(18) -0.0115(13) -0.0185(16) -0.0016(14)
C36 0.0341(16) 0.0377(16) 0.0380(16) -0.0070(13) -0.0049(13) -0.0020(13)
C37 0.0317(15) 0.0256(13) 0.0342(14) -0.0008(11) -0.0053(12) -0.0050(11)
C38 0.0333(14) 0.0261(13) 0.0256(13) 0.0022(10) -0.0078(11) -0.0051(11)
C39 0.0395(16) 0.0261(14) 0.0349(15) 0.0036(11) -0.0123(13) -0.0094(12)
C40 0.0482(19) 0.0326(16) 0.0458(18) 0.0144(14) -0.0205(16) -0.0123(14)
C41 0.0420(17) 0.0436(18) 0.0287(14) 0.0049(13) -0.0108(13) -0.0110(14)
C42 0.0394(17) 0.0353(16) 0.0332(15) -0.0073(12) -0.0069(13) -0.0067(13)
C43 0.0383(16) 0.0274(14) 0.0359(15) 0.0000(12) -0.0115(13) -0.0035(12)

loop_
_atom_type_symbol
_atom_type_description
_atom_type_scat_dispersion_real
_atom_type_scat_dispersion_imag
_atom_type_scat_source
C C 0.0181 0.0091 'International Tables Vol C Tables 4.2.6.8 and 6.1.1.4'
H H 0.0000 0.0000 'International Tables Vol C Tables 4.2.6.8 and 6.1.1.4'
O O 0.0492 0.0322 'International Tables Vol C Tables 4.2.6.8 and 6.1.1.4'
P P 0.2955 0.4335 'International Tables Vol C Tables 4.2.6.8 and 6.1.1.4'
Rh Rh 0.0927 3.6045 'International Tables Vol C Tables 4.2.6.8 and 6.1.1.4'

loop_
_geom_angle_atom_site_label_1
_geom_angle_atom_site_label_2
_geom_angle_atom_site_label_3
_geom_angle
_geom_angle_site_symmetry_1
_geom_angle_site_symmetry_3
_geom_angle_publ_flag
P1 Rh1 P2 100.35(3) . . ?
P1 Rh1 C2 128.01(11) . . ?
P1 Rh1 C3 162.08(10) . . ?
P2 Rh1 C3 97.56(10) . . ?
C1 Rh1 P1 95.36(10) . . ?
C1 Rh1 P2 164.21(10) . . ?
C1 Rh1 C2 38.33(14) . . ?
C1 Rh1 C3 66.76(13) . . ?
C2 Rh1 P2 126.81(11) . . ?
C2 Rh1 C3 36.50(13) . . ?
P2 Rh1A P1 99.90(12) . . ?
P2 Rh1A C1A 87.6(8) . . ?
P2 Rh1A C2A 117.2(6) . . ?
P2 Rh1A C3A 152.9(7) . . ?
C1A Rh1A P1 168.8(10) . . ?
C1A Rh1A C2A 37.2(6) . . ?
C1A Rh1A C3A 66.4(10) . . ?
C2A Rh1A P1 140.2(5) . . ?
C2A Rh1A C3A 36.1(4) . . ?
C3A Rh1A P1 106.9(8) . . ?
C15 P1 Rh1 123.62(10) . . ?
C15 P1 Rh1A 122.10(12) . . ?
C32 P1 Rh1 114.08(10) . . ?
C32 P1 Rh1A 109.40(13) . . ?
C32 P1 C15 103.65(13) . . ?
C32 P1 C38 102.99(13) . . ?
C38 P1 Rh1 111.38(10) . . ?
C38 P1 Rh1A 117.97(13) . . ?
C38 P1 C15 98.30(13) . . ?
C8 P2 Rh1 118.20(9) . . ?
C8 P2 Rh1A 125.08(14) . . ?
C8 P2 C20 100.55(13) . . ?
C8 P2 C26 100.34(12) . . ?
C20 P2 Rh1 113.95(10) . . ?
C20 P2 Rh1A 108.45(14) . . ?
C20 P2 C26 103.16(13) . . ?
C26 P2 Rh1 118.00(10) . . ?
C26 P2 Rh1A 116.32(13) . . ?
C14 O1 C9 112.7(2) . . ?
Rh1 C1 H1A 116.1 . . ?
Rh1 C1 H1B 116.1 . . ?
H1A C1 H1B 113.0 . . ?
C2 C1 Rh1 74.44(19) . . ?
C2 C1 H1A 116.1 . . ?
C2 C1 H1B 116.1 . . ?
Rh1A C1A H1AA 115.8 . . ?
Rh1A C1A H1AB 115.8 . . ?
H1AA C1A H1AB 112.8 . . ?
C2A C1A Rh1A 76.4(10) . . ?
C2A C1A H1AA 115.8 . . ?
C2A C1A H1AB 115.8 . . ?
C1 C2 Rh1 67.23(18) . . ?
C3 C2 Rh1 74.83(19) . . ?
C3 C2 C1 117.9(3) . . ?
C3 C2 C7 117.7(4) . . ?
C7 C2 Rh1 119.4(3) . . ?
C7 C2 C1 123.4(4) . . ?
C1A C2A Rh1A 66.4(9) . . ?
C1A C2A C3A 119(2) . . ?
C1A C2A C7A 120(2) . . ?
C3A C2A Rh1A 73.7(10) . . ?
C3A C2A C7A 119.9(9) . . ?
C7A C2A Rh1A 121(2) . . ?
Rh1 C3 H3 78.4 . . ?
C2 C3 Rh1 68.66(19) . . ?
C2 C3 H3 120.0 . . ?
C4 C3 Rh1 124.4(2) . . ?
C4 C3 C2 119.9(3) . . ?
C4 C3 H3 120.0 . . ?
Rh1A C3A H3A 72.7 . . ?
C2A C3A Rh1A 70.2(10) . . ?
C2A C3A H3A 119.8 . . ?
C2A C3A C4A 120.3(8) . . ?
C4A C3A Rh1A 129(2) . . ?
C4A C3A H3A 119.8 . . ?
C3 C4 H4 119.5 . . ?
C5 C4 C3 121.0(4) . . ?
C5 C4 H4 119.5 . . ?
C3A C4A H4A 120.2 . . ?
C3A C4A C5A 119.6(8) . . ?
C5A C4A H4A 120.2 . . ?
C4 C5 H5 120.4 . . ?
C4 C5 C6 119.2(4) . . ?
C6 C5 H5 120.4 . . ?
C4A C5A H5A 119.9 . . ?
C4A C5A C6A 120.1(8) . . ?
C6A C5A H5A 119.9 . . ?
C5 C6 H6 119.2 . . ?
C7 C6 C5 121.5(4) . . ?
C7 C6 H6 119.2 . . ?
C5A C6A H6A 119.9 . . ?
C7A C6A C5A 120.2(8) . . ?
C7A C6A H6A 119.9 . . ?
C2 C7 H7 119.7 . . ?
C6 C7 C2 120.6(4) . . ?
C6 C7 H7 119.7 . . ?
C2A C7A H7A 120.4 . . ?
C6A C7A C2A 119.1(9) . . ?
C6A C7A H7A 120.4 . . ?
C9 C8 P2 116.5(2) . . ?
C9 C8 C13 118.0(3) . . ?
C13 C8 P2 125.3(2) . . ?
O1 C9 C8 116.9(2) . . ?
O1 C9 C10 121.3(3) . . ?
C8 C9 C10 121.7(3) . . ?
C9 C10 H10 120.4 . . ?
C11 C10 C9 119.2(3) . . ?
C11 C10 H10 120.4 . . ?
C10 C11 H11 119.8 . . ?
C12 C11 C10 120.4(3) . . ?
C12 C11 H11 119.8 . . ?
C11 C12 H12 120.1 . . ?
C11 C12 C13 119.7(3) . . ?
C13 C12 H12 120.1 . . ?
C8 C13 H13 119.5 . . ?
C12 C13 C8 120.9(3) . . ?
C12 C13 H13 119.5 . . ?
O1 C14 C15 120.7(2) . . ?
O1 C14 C19 117.8(2) . . ?
C19 C14 C15 121.5(3) . . ?
C14 C15 P1 122.1(2) . . ?
C14 C15 C16 116.8(3) . . ?
C16 C15 P1 120.9(2) . . ?
C15 C16 H16 119.2 . . ?
C17 C16 C15 121.7(3) . . ?
C17 C16 H16 119.2 . . ?
C16 C17 H17 120.2 . . ?
C18 C17 C16 119.5(3) . . ?
C18 C17 H17 120.2 . . ?
C17 C18 H18 119.9 . . ?
C17 C18 C19 120.2(3) . . ?
C19 C18 H18 119.9 . . ?
C14 C19 H19 120.2 . . ?
C18 C19 C14 119.7(3) . . ?
C18 C19 H19 120.2 . . ?
C21 C20 P2 116.4(2) . . ?
C21 C20 C25 118.7(3) . . ?
C25 C20 P2 124.9(2) . . ?
C20 C21 H21 119.7 . . ?
C20 C21 C22 120.6(3) . . ?
C22 C21 H21 119.7 . . ?
C21 C22 H22 119.8 . . ?
C23 C22 C21 120.4(3) . . ?
C23 C22 H22 119.8 . . ?
C22 C23 H23 120.2 . . ?
C22 C23 C24 119.6(3) . . ?
C24 C23 H23 120.2 . . ?
C23 C24 H24 119.9 . . ?
C23 C24 C25 120.2(4) . . ?
C25 C24 H24 119.9 . . ?
C20 C25 C24 120.5(3) . . ?
C20 C25 H25 119.7 . . ?
C24 C25 H25 119.7 . . ?
C27 C26 P2 119.2(2) . . ?
C27 C26 C31 118.7(3) . . ?
C31 C26 P2 122.1(2) . . ?
C26 C27 H27 119.7 . . ?
C26 C27 C28 120.5(3) . . ?
C28 C27 H27 119.7 . . ?
C27 C28 H28 119.8 . . ?
C27 C28 C29 120.3(3) . . ?
C29 C28 H28 119.8 . . ?
C28 C29 H29 120.2 . . ?
C30 C29 C28 119.6(3) . . ?
C30 C29 H29 120.2 . . ?
C29 C30 H30 120.1 . . ?
C29 C30 C31 119.8(3) . . ?
C31 C30 H30 120.1 . . ?
C26 C31 H31 119.5 . . ?
C30 C31 C26 120.9(3) . . ?
C30 C31 H31 119.5 . . ?
C33 C32 P1 118.3(2) . . ?
C37 C32 P1 123.0(2) . . ?
C37 C32 C33 118.7(3) . . ?
C32 C33 H33 119.6 . . ?
C34 C33 C32 120.8(3) . . ?
C34 C33 H33 119.6 . . ?
C33 C34 H34 120.0 . . ?
C33 C34 C35 120.0(3) . . ?
C35 C34 H34 120.0 . . ?
C34 C35 H35 120.1 . . ?
C36 C35 C34 119.9(3) . . ?
C36 C35 H35 120.1 . . ?
C35 C36 H36 119.9 . . ?
C35 C36 C37 120.2(3) . . ?
C37 C36 H36 119.9 . . ?
C32 C37 C36 120.4(3) . . ?
C32 C37 H37 119.8 . . ?
C36 C37 H37 119.8 . . ?
C39 C38 P1 122.6(2) . . ?
C39 C38 C43 118.6(3) . . ?
C43 C38 P1 118.5(2) . . ?
C38 C39 H39 120.0 . . ?
C38 C39 C40 120.0(3) . . ?
C40 C39 H39 120.0 . . ?
C39 C40 H40 119.8 . . ?
C41 C40 C39 120.4(3) . . ?
C41 C40 H40 119.8 . . ?
C40 C41 H41 120.0 . . ?
C42 C41 C40 120.0(3) . . ?
C42 C41 H41 120.0 . . ?
C41 C42 H42 120.4 . . ?
C43 C42 C41 119.2(3) . . ?
C43 C42 H42 120.4 . . ?
C38 C43 H43 119.1 . . ?
C42 C43 C38 121.8(3) . . ?
C42 C43 H43 119.1 . . ?

loop_
_geom_bond_atom_site_label_1
_geom_bond_atom_site_label_2
_geom_bond_distance
_geom_bond_site_symmetry_2
_geom_bond_publ_flag
Rh1 P1 2.2067(9) . ?
Rh1 P2 2.2911(10) . ?
Rh1 C1 2.125(3) . ?
Rh1 C2 2.220(3) . ?
Rh1 C3 2.301(3) . ?
Rh1A P1 2.524(4) . ?
Rh1A P2 1.965(4) . ?
Rh1A C1A 2.116(17) . ?
Rh1A C2A 2.245(17) . ?
Rh1A C3A 2.290(18) . ?
P1 C15 1.862(3) . ?
P1 C32 1.839(3) . ?
P1 C38 1.853(3) . ?
P2 C8 1.831(3) . ?
P2 C20 1.846(3) . ?
P2 C26 1.846(3) . ?
O1 C9 1.390(3) . ?
O1 C14 1.388(3) . ?
C1 H1A 0.9900 . ?
C1 H1B 0.9900 . ?
C1 C2 1.430(5) . ?
C1A H1AA 0.9900 . ?
C1A H1AB 0.9900 . ?
C1A C2A 1.397(19) . ?
C2 C3 1.418(5) . ?
C2 C7 1.426(5) . ?
C2A C3A 1.405(12) . ?
C2A C7A 1.424(12) . ?
C3 H3 0.9500 . ?
C3 C4 1.418(5) . ?
C3A H3A 0.9500 . ?
C3A C4A 1.412(11) . ?
C4 H4 0.9500 . ?
C4 C5 1.369(6) . ?
C4A H4A 0.9500 . ?
C4A C5A 1.413(11) . ?
C5 H5 0.9500 . ?
C5 C6 1.405(6) . ?
C5A H5A 0.9500 . ?
C5A C6A 1.415(11) . ?
C6 H6 0.9500 . ?
C6 C7 1.372(6) . ?
C6A H6A 0.9500 . ?
C6A C7A 1.410(12) . ?
C7 H7 0.9500 . ?
C7A H7A 0.9500 . ?
C8 C9 1.391(4) . ?
C8 C13 1.398(4) . ?
C9 C10 1.394(4) . ?
C10 H10 0.9500 . ?
C10 C11 1.386(5) . ?
C11 H11 0.9500 . ?
C11 C12 1.385(5) . ?
C12 H12 0.9500 . ?
C12 C13 1.397(4) . ?
C13 H13 0.9500 . ?
C14 C15 1.400(4) . ?
C14 C19 1.390(4) . ?
C15 C16 1.400(4) . ?
C16 H16 0.9500 . ?
C16 C17 1.392(4) . ?
C17 H17 0.9500 . ?
C17 C18 1.381(5) . ?
C18 H18 0.9500 . ?
C18 C19 1.381(4) . ?
C19 H19 0.9500 . ?
C20 C21 1.386(4) . ?
C20 C25 1.387(5) . ?
C21 H21 0.9500 . ?
C21 C22 1.398(5) . ?
C22 H22 0.9500 . ?
C22 C23 1.374(5) . ?
C23 H23 0.9500 . ?
C23 C24 1.382(5) . ?
C24 H24 0.9500 . ?
C24 C25 1.398(5) . ?
C25 H25 0.9500 . ?
C26 C27 1.387(4) . ?
C26 C31 1.396(4) . ?
C27 H27 0.9500 . ?
C27 C28 1.388(5) . ?
C28 H28 0.9500 . ?
C28 C29 1.390(5) . ?
C29 H29 0.9500 . ?
C29 C30 1.385(5) . ?
C30 H30 0.9500 . ?
C30 C31 1.387(4) . ?
C31 H31 0.9500 . ?
C32 C33 1.400(4) . ?
C32 C37 1.387(4) . ?
C33 H33 0.9500 . ?
C33 C34 1.379(5) . ?
C34 H34 0.9500 . ?
C34 C35 1.385(5) . ?
C35 H35 0.9500 . ?
C35 C36 1.381(5) . ?
C36 H36 0.9500 . ?
C36 C37 1.392(4) . ?
C37 H37 0.9500 . ?
C38 C39 1.379(4) . ?
C38 C43 1.399(4) . ?
C39 H39 0.9500 . ?
C39 C40 1.395(5) . ?
C40 H40 0.9500 . ?
C40 C41 1.387(5) . ?
C41 H41 0.9500 . ?
C41 C42 1.380(5) . ?
C42 H42 0.9500 . ?
C42 C43 1.379(5) . ?
C43 H43 0.9500 . ?

loop_
_geom_torsion_atom_site_label_1
_geom_torsion_atom_site_label_2
_geom_torsion_atom_site_label_3
_geom_torsion_atom_site_label_4
_geom_torsion
_geom_torsion_site_symmetry_1
_geom_torsion_site_symmetry_2
_geom_torsion_site_symmetry_3
_geom_torsion_site_symmetry_4
_geom_torsion_publ_flag
Rh1 P1 C15 C14 28.1(3) . . . . ?
Rh1 P1 C15 C16 -146.0(2) . . . . ?
Rh1 P1 C32 C33 41.0(3) . . . . ?
Rh1 P1 C32 C37 -137.9(2) . . . . ?
Rh1 P1 C38 C39 -94.9(3) . . . . ?
Rh1 P1 C38 C43 77.9(3) . . . . ?
Rh1 P2 C8 C9 59.7(2) . . . . ?
Rh1 P2 C8 C13 -114.7(2) . . . . ?
Rh1 P2 C20 C21 34.1(3) . . . . ?
Rh1 P2 C20 C25 -147.5(3) . . . . ?
Rh1 P2 C26 C27 11.9(3) . . . . ?
Rh1 P2 C26 C31 -167.3(2) . . . . ?
Rh1 C1 C2 C3 57.1(3) . . . . ?
Rh1 C1 C2 C7 -111.2(3) . . . . ?
Rh1 C2 C3 C4 -118.4(3) . . . . ?
Rh1 C2 C7 C6 91.1(4) . . . . ?
Rh1 C3 C4 C5 -82.9(4) . . . . ?
Rh1A P1 C15 C14 20.2(3) . . . . ?
Rh1A P1 C15 C16 -154.0(2) . . . . ?
Rh1A P1 C32 C33 46.4(3) . . . . ?
Rh1A P1 C32 C37 -132.5(3) . . . . ?
Rh1A P1 C38 C39 -92.8(3) . . . . ?
Rh1A P1 C38 C43 80.0(3) . . . . ?
Rh1A P2 C8 C9 62.7(3) . . . . ?
Rh1A P2 C8 C13 -111.7(3) . . . . ?
Rh1A P2 C20 C21 39.3(3) . . . . ?
Rh1A P2 C20 C25 -142.2(3) . . . . ?
Rh1A P2 C26 C27 3.9(3) . . . . ?
Rh1A P2 C26 C31 -175.4(2) . . . . ?
Rh1A C1A C2A C3A -53(2) . . . . ?
Rh1A C1A C2A C7A 114(2) . . . . ?
Rh1A C2A C3A C4A 125(3) . . . . ?
Rh1A C2A C7A C6A -99(3) . . . . ?
Rh1A C3A C4A C5A 86(3) . . . . ?
P1 C15 C16 C17 168.7(2) . . . . ?
P1 C32 C33 C34 178.5(3) . . . . ?
P1 C32 C37 C36 179.4(2) . . . . ?
P1 C38 C39 C40 170.6(3) . . . . ?
P1 C38 C43 C42 -171.0(3) . . . . ?
P2 C8 C9 O1 3.7(3) . . . . ?
P2 C8 C9 C10 -177.0(2) . . . . ?
P2 C8 C13 C12 174.4(2) . . . . ?
P2 C20 C21 C22 178.6(3) . . . . ?
P2 C20 C25 C24 -178.2(3) . . . . ?
P2 C26 C27 C28 179.8(2) . . . . ?
P2 C26 C31 C30 -179.1(2) . . . . ?
O1 C9 C10 C11 -177.8(3) . . . . ?
O1 C14 C15 P1 15.6(4) . . . . ?
O1 C14 C15 C16 -170.0(2) . . . . ?
O1 C14 C19 C18 173.8(3) . . . . ?
C1 C2 C3 Rh1 -53.3(3) . . . . ?
C1 C2 C3 C4 -171.7(3) . . . . ?
C1 C2 C7 C6 171.8(3) . . . . ?
C1A C2A C3A Rh1A 50(2) . . . . ?
C1A C2A C3A C4A 175(3) . . . . ?
C1A C2A C7A C6A -177(3) . . . . ?
C2 C3 C4 C5 0.5(5) . . . . ?
C2A C3A C4A C5A -2(4) . . . . ?
C3 C2 C7 C6 3.5(5) . . . . ?
C3 C4 C5 C6 1.0(6) . . . . ?
C3A C2A C7A C6A -10(4) . . . . ?
C3A C4A C5A C6A -1(5) . . . . ?
C4 C5 C6 C7 -0.2(6) . . . . ?
C4A C5A C6A C7A -2(5) . . . . ?
C5 C6 C7 C2 -2.1(6) . . . . ?
C5A C6A C7A C2A 7(5) . . . . ?
C7 C2 C3 Rh1 115.6(3) . . . . ?
C7 C2 C3 C4 -2.7(5) . . . . ?
C7A C2A C3A Rh1A -117(2) . . . . ?
C7A C2A C3A C4A 8(4) . . . . ?
C8 P2 C20 C21 -93.4(3) . . . . ?
C8 P2 C20 C25 85.0(3) . . . . ?
C8 P2 C26 C27 141.8(2) . . . . ?
C8 P2 C26 C31 -37.5(3) . . . . ?
C8 C9 C10 C11 2.9(4) . . . . ?
C9 O1 C14 C15 70.3(3) . . . . ?
C9 O1 C14 C19 -108.7(3) . . . . ?
C9 C8 C13 C12 0.0(4) . . . . ?
C9 C10 C11 C12 -1.5(5) . . . . ?
C10 C11 C12 C13 -0.5(5) . . . . ?
C11 C12 C13 C8 1.3(5) . . . . ?
C13 C8 C9 O1 178.5(2) . . . . ?
C13 C8 C9 C10 -2.1(4) . . . . ?
C14 O1 C9 C8 -134.3(2) . . . . ?
C14 O1 C9 C10 46.3(3) . . . . ?
C14 C15 C16 C17 -5.8(4) . . . . ?
C15 P1 C32 C33 178.1(2) . . . . ?
C15 P1 C32 C37 -0.8(3) . . . . ?
C15 P1 C38 C39 133.9(3) . . . . ?
C15 P1 C38 C43 -53.3(3) . . . . ?
C15 C14 C19 C18 -5.3(4) . . . . ?
C15 C16 C17 C18 -1.1(5) . . . . ?
C16 C17 C18 C19 5.1(5) . . . . ?
C17 C18 C19 C14 -2.0(5) . . . . ?
C19 C14 C15 P1 -165.4(2) . . . . ?
C19 C14 C15 C16 9.0(4) . . . . ?
C20 P2 C8 C9 -175.7(2) . . . . ?
C20 P2 C8 C13 9.9(3) . . . . ?
C20 P2 C26 C27 -114.7(2) . . . . ?
C20 P2 C26 C31 66.0(3) . . . . ?
C20 C21 C22 C23 0.3(6) . . . . ?
C21 C20 C25 C24 0.2(5) . . . . ?
C21 C22 C23 C24 -1.0(6) . . . . ?
C22 C23 C24 C25 1.2(6) . . . . ?
C23 C24 C25 C20 -0.8(6) . . . . ?
C25 C20 C21 C22 0.1(5) . . . . ?
C26 P2 C8 C9 -70.1(2) . . . . ?
C26 P2 C8 C13 115.5(3) . . . . ?
C26 P2 C20 C21 163.3(3) . . . . ?
C26 P2 C20 C25 -18.3(3) . . . . ?
C26 C27 C28 C29 -0.1(5) . . . . ?
C27 C26 C31 C30 1.6(4) . . . . ?
C27 C28 C29 C30 0.4(5) . . . . ?
C28 C29 C30 C31 0.3(5) . . . . ?
C29 C30 C31 C26 -1.3(5) . . . . ?
C31 C26 C27 C28 -0.9(4) . . . . ?
C32 P1 C15 C14 -103.6(2) . . . . ?
C32 P1 C15 C16 82.2(3) . . . . ?
C32 P1 C38 C39 27.8(3) . . . . ?
C32 P1 C38 C43 -159.4(3) . . . . ?
C32 C33 C34 C35 2.4(5) . . . . ?
C33 C32 C37 C36 0.5(5) . . . . ?
C33 C34 C35 C36 -0.2(5) . . . . ?
C34 C35 C36 C37 -1.9(5) . . . . ?
C35 C36 C37 C32 1.7(5) . . . . ?
C37 C32 C33 C34 -2.5(5) . . . . ?
C38 P1 C15 C14 150.8(2) . . . . ?
C38 P1 C15 C16 -23.4(3) . . . . ?
C38 P1 C32 C33 -79.9(3) . . . . ?
C38 P1 C32 C37 101.2(3) . . . . ?
C38 C39 C40 C41 0.2(5) . . . . ?
C39 C38 C43 C42 2.1(5) . . . . ?
C39 C40 C41 C42 2.0(5) . . . . ?
C40 C41 C42 C43 -2.1(5) . . . . ?
C41 C42 C43 C38 0.0(5) . . . . ?
C43 C38 C39 C40 -2.2(5) . . . . ?
